data_2228288
loop_
_publ_author_name
'Su, Huai-gang'
'Xu, Liang-zhong'

_publ_section_title
;
 (<i>E</i>)-1-[1-(4-Chlorophenyl)ethyl]-3,5-dimethyl-<i>N</i>-nitro-1,3,5-triazinan-2-imine
;
_journal_coeditor_code DN2619
_journal_issue 12
_journal_name_full 'Acta Crystallographica Section E'
_journal_page_first o3201
_journal_paper_doi 10.1107/S1600536810046246
_journal_volume 66
_journal_year 2010
_chemical_formula_iupac 'C13 H18 Cl N5 O2'
_chemical_formula_moiety 'C13 H18 Cl N5 O2'
_chemical_formula_sum 'C13 H18 Cl N5 O2'
_chemical_formula_weight 311.77
_chemical_name_systematic
;
(<i>E</i>)-1-[1-(4-Chlorophenyl)ethyl]-3,5-dimethyl-<i>N</i>-nitro-1,3,5-
triazinan-2-imine
;
_space_group_IT_number 14
_symmetry_cell_setting monoclinic
_symmetry_space_group_name_Hall '-P 2ybc'
_symmetry_space_group_name_H-M 'P 1 21/c 1'
_atom_sites_solution_hydrogens geom
_atom_sites_solution_primary direct
_atom_sites_solution_secondary difmap
_audit_creation_method SHELXL-97
_cell_angle_alpha 90.00
_cell_angle_beta 108.75(3)
_cell_angle_gamma 90.00
_cell_formula_units_Z 4
_cell_length_a 7.2483(14)
_cell_length_b 29.568(6)
_cell_length_c 7.2306(14)
_cell_measurement_reflns_used 3278
_cell_measurement_temperature 113(2)
_cell_measurement_theta_max 27.888
_cell_measurement_theta_min 1.377
_cell_volume 1467.4(6)
_computing_cell_refinement 'RAPID-AUTO (Rigaku, 2004)'
_computing_data_collection 'RAPID-AUTO (Rigaku, 2004)'
_computing_data_reduction 'RAPID-AUTO (Rigaku, 2004)'
_computing_molecular_graphics 'ORTEPIII (Burnett & Johnson, 1996) and ORTEP-3 for Windows (Farrugia, 1997)'
_computing_publication_material 'SHELXTL (Sheldrick, 2008)'
_computing_structure_refinement 'SHELXTL (Sheldrick, 2008)'
_computing_structure_solution 'SHELXTL (Sheldrick, 2008)'
_diffrn_ambient_temperature 113(2)
_diffrn_detector_area_resol_mean 7.31
_diffrn_measured_fraction_theta_full 0.997
_diffrn_measured_fraction_theta_max 0.997
_diffrn_measurement_device_type 'Rigaku Saturn CCD area-detector'
_diffrn_measurement_method '\w and \f'
_diffrn_radiation_monochromator confocal
_diffrn_radiation_source 'rotating anode'
_diffrn_radiation_type MoK\a
_diffrn_radiation_wavelength 0.71073
_diffrn_reflns_av_R_equivalents 0.0392
_diffrn_reflns_av_sigmaI/netI 0.0287
_diffrn_reflns_limit_h_max 8
_diffrn_reflns_limit_h_min -8
_diffrn_reflns_limit_k_max 34
_diffrn_reflns_limit_k_min -35
_diffrn_reflns_limit_l_max 8
_diffrn_reflns_limit_l_min -8
_diffrn_reflns_number 9753
_diffrn_reflns_theta_full 25.02
_diffrn_reflns_theta_max 25.02
_diffrn_reflns_theta_min 1.38
_diffrn_standards_decay_% 0
_diffrn_standards_interval_count 0
_diffrn_standards_interval_time 0
_diffrn_standards_number 0
_exptl_absorpt_coefficient_mu 0.273
_exptl_absorpt_correction_T_max 0.9680
_exptl_absorpt_correction_T_min 0.9474
_exptl_absorpt_correction_type multi-scan
_exptl_absorpt_process_details '(ABSCOR; Higashi, 1995)'
_exptl_crystal_colour colourless
_exptl_crystal_density_diffrn 1.411
_exptl_crystal_density_method 'not measured'
_exptl_crystal_description needle
_exptl_crystal_F_000 656
_exptl_crystal_size_max 0.20
_exptl_crystal_size_mid 0.16
_exptl_crystal_size_min 0.12
_refine_diff_density_max 0.456
_refine_diff_density_min -0.512
_refine_ls_extinction_method none
_refine_ls_goodness_of_fit_ref 1.075
_refine_ls_hydrogen_treatment constr
_refine_ls_matrix_type full
_refine_ls_number_parameters 193
_refine_ls_number_reflns 2585
_refine_ls_number_restraints 0
_refine_ls_restrained_S_all 1.075
_refine_ls_R_factor_all 0.0457
_refine_ls_R_factor_gt 0.0407
_refine_ls_shift/su_max 0.000
_refine_ls_shift/su_mean 0.000
_refine_ls_structure_factor_coef Fsqd
_refine_ls_weighting_details 'calc w=1/[\s^2^(Fo^2^)+(0.0488P)^2^+0.7943P] where P=(Fo^2^+2Fc^2^)/3'
_refine_ls_weighting_scheme calc
_refine_ls_wR_factor_gt 0.1004
_refine_ls_wR_factor_ref 0.1039
_reflns_number_gt 2303
_reflns_number_total 2585
_reflns_threshold_expression I>2\s(I)
_cod_data_source_file dn2619.cif
_cod_data_source_block I
_cod_original_cell_volume 1467.4(5)
_cod_original_sg_symbol_H-M 'P 21/c'
_cod_database_code 2228288
_cod_database_fobs_code 2228288

loop_
_symmetry_equiv_pos_as_xyz
'x, y, z'
'-x, y+1/2, -z+1/2'
'-x, -y, -z'
'x, -y-1/2, z-1/2'

loop_
_atom_site_type_symbol
_atom_site_label
_atom_site_fract_x
_atom_site_fract_y
_atom_site_fract_z
_atom_site_U_iso_or_equiv
_atom_site_adp_type
_atom_site_calc_flag
_atom_site_refinement_flags
_atom_site_occupancy
_atom_site_disorder_assembly
_atom_site_disorder_group
Cl Cl1 0.37472(9) 0.56523(2) 0.15716(10) 0.0546(2) Uani d . 1 . .
O O1 -0.25418(19) 0.29503(4) 0.41241(18) 0.0236(3) Uani d . 1 . .
O O2 -0.48276(18) 0.33395(5) 0.47562(18) 0.0254(3) Uani d . 1 . .
N N1 -0.0516(2) 0.36893(5) 0.2166(2) 0.0173(3) Uani d . 1 . .
N N2 -0.2858(2) 0.32380(5) 0.0044(2) 0.0175(3) Uani d . 1 . .
N N3 0.0492(2) 0.31375(5) 0.0208(2) 0.0181(3) Uani d . 1 . .
N N4 -0.3580(2) 0.36095(5) 0.2595(2) 0.0197(3) Uani d . 1 . .
N N5 -0.3641(2) 0.32910(5) 0.3838(2) 0.0181(3) Uani d . 1 . .
C C1 0.3035(3) 0.44147(6) 0.3422(3) 0.0261(4) Uani d . 1 . .
H H1 0.3813 0.4153 0.3853 0.031 Uiso calc R 1 . .
C C2 0.3844(3) 0.47936(7) 0.2862(3) 0.0321(5) Uani d . 1 . .
H H2 0.5159 0.4789 0.2876 0.038 Uiso calc R 1 . .
C C3 0.2725(3) 0.51775(7) 0.2283(3) 0.0323(5) Uani d . 1 . .
C C4 0.0823(3) 0.51896(7) 0.2250(3) 0.0326(5) Uani d . 1 . .
H H4 0.0071 0.5457 0.1871 0.039 Uiso calc R 1 . .
C C5 0.0016(3) 0.48064(6) 0.2776(3) 0.0265(4) Uani d . 1 . .
H H5 -0.1307 0.4813 0.2736 0.032 Uiso calc R 1 . .
C C6 0.1093(3) 0.44127(6) 0.3362(3) 0.0206(4) Uani d . 1 . .
C C7 0.0118(3) 0.39993(6) 0.3875(3) 0.0200(4) Uani d . 1 . .
H H7 -0.1081 0.4105 0.4143 0.024 Uiso calc R 1 . .
C C8 0.1367(3) 0.37472(6) 0.5690(3) 0.0231(4) Uani d . 1 . .
H H8A 0.2520 0.3622 0.5446 0.035 Uiso calc R 1 . .
H H8B 0.0605 0.3501 0.5991 0.035 Uiso calc R 1 . .
H H8C 0.1776 0.3957 0.6797 0.035 Uiso calc R 1 . .
C C9 -0.2273(2) 0.34984(5) 0.1609(2) 0.0166(4) Uani d . 1 . .
C C10 -0.1503(3) 0.31248(6) -0.1043(3) 0.0199(4) Uani d . 1 . .
H H10A -0.1808 0.2819 -0.1616 0.024 Uiso calc R 1 . .
H H10B -0.1683 0.3343 -0.2127 0.024 Uiso calc R 1 . .
C C11 0.0888(3) 0.35748(6) 0.1119(3) 0.0184(4) Uani d . 1 . .
H H11A 0.0810 0.3807 0.0110 0.022 Uiso calc R 1 . .
H H11B 0.2229 0.3578 0.2056 0.022 Uiso calc R 1 . .
C C12 0.0994(3) 0.27654(6) 0.1633(3) 0.0231(4) Uani d . 1 . .
H H12A 0.0757 0.2475 0.0940 0.035 Uiso calc R 1 . .
H H12B 0.0188 0.2785 0.2489 0.035 Uiso calc R 1 . .
H H12C 0.2373 0.2787 0.2420 0.035 Uiso calc R 1 . .
C C13 -0.4771(3) 0.30192(6) -0.0593(3) 0.0226(4) Uani d . 1 . .
H H13A -0.5701 0.3204 -0.0193 0.034 Uiso calc R 1 . .
H H13B -0.4672 0.2719 0.0007 0.034 Uiso calc R 1 . .
H H13C -0.5222 0.2988 -0.2018 0.034 Uiso calc R 1 . .

loop_
_atom_site_aniso_label
_atom_site_aniso_U_11
_atom_site_aniso_U_22
_atom_site_aniso_U_33
_atom_site_aniso_U_12
_atom_site_aniso_U_13
_atom_site_aniso_U_23
Cl1 0.0535(4) 0.0359(3) 0.0547(4) -0.0206(3) -0.0102(3) 0.0202(3)
O1 0.0254(7) 0.0221(7) 0.0255(7) 0.0071(5) 0.0111(6) 0.0057(5)
O2 0.0188(7) 0.0410(8) 0.0203(7) 0.0038(6) 0.0120(5) 0.0028(6)
N1 0.0174(8) 0.0186(7) 0.0171(7) 0.0002(6) 0.0071(6) -0.0011(6)
N2 0.0142(7) 0.0210(8) 0.0176(7) 0.0000(6) 0.0057(6) 0.0004(6)
N3 0.0165(8) 0.0198(8) 0.0185(7) -0.0008(6) 0.0062(6) -0.0019(6)
N4 0.0190(8) 0.0220(8) 0.0207(8) 0.0039(6) 0.0100(6) 0.0035(6)
N5 0.0151(7) 0.0233(8) 0.0155(7) 0.0002(6) 0.0045(6) -0.0007(6)
C1 0.0241(10) 0.0198(9) 0.0300(10) -0.0014(7) 0.0026(8) 0.0005(8)
C2 0.0260(11) 0.0310(11) 0.0346(11) -0.0077(8) 0.0033(9) 0.0021(9)
C3 0.0390(12) 0.0229(10) 0.0254(10) -0.0100(9) -0.0032(9) 0.0030(8)
C4 0.0439(13) 0.0204(10) 0.0262(11) 0.0063(9) 0.0012(9) 0.0000(8)
C5 0.0286(10) 0.0269(10) 0.0223(10) 0.0049(8) 0.0059(8) -0.0039(8)
C6 0.0249(10) 0.0188(9) 0.0164(9) -0.0012(7) 0.0044(7) -0.0038(7)
C7 0.0206(9) 0.0214(9) 0.0184(9) 0.0015(7) 0.0067(7) -0.0046(7)
C8 0.0247(10) 0.0262(10) 0.0189(9) -0.0005(8) 0.0075(8) -0.0005(7)
C9 0.0175(9) 0.0155(8) 0.0165(8) 0.0039(7) 0.0052(7) 0.0038(7)
C10 0.0196(9) 0.0253(10) 0.0159(8) -0.0008(7) 0.0073(7) -0.0021(7)
C11 0.0175(9) 0.0204(9) 0.0195(9) -0.0012(7) 0.0088(7) -0.0010(7)
C12 0.0223(10) 0.0215(9) 0.0250(10) 0.0027(7) 0.0070(8) 0.0004(7)
C13 0.0146(9) 0.0290(10) 0.0232(9) -0.0024(7) 0.0045(7) -0.0022(8)

loop_
_atom_type_symbol
_atom_type_description
_atom_type_scat_dispersion_real
_atom_type_scat_dispersion_imag
_atom_type_scat_source
C C 0.0033 0.0016 'International Tables Vol C Tables 4.2.6.8 and 6.1.1.4'
H H 0.0000 0.0000 'International Tables Vol C Tables 4.2.6.8 and 6.1.1.4'
N N 0.0061 0.0033 'International Tables Vol C Tables 4.2.6.8 and 6.1.1.4'
O O 0.0106 0.0060 'International Tables Vol C Tables 4.2.6.8 and 6.1.1.4'
Cl Cl 0.1484 0.1585 'International Tables Vol C Tables 4.2.6.8 and 6.1.1.4'

loop_
_geom_angle_atom_site_label_1
_geom_angle_atom_site_label_2
_geom_angle_atom_site_label_3
_geom_angle_site_symmetry_1
_geom_angle_site_symmetry_3
_geom_angle
_geom_angle_publ_flag
C9 N1 C7 . . 121.49(14) ?
C9 N1 C11 . . 119.58(14) ?
C7 N1 C11 . . 118.87(13) ?
C9 N2 C13 . . 122.48(15) ?
C9 N2 C10 . . 120.15(14) ?
C13 N2 C10 . . 117.16(14) ?
C11 N3 C10 . . 108.91(14) ?
C11 N3 C12 . . 112.59(14) ?
C10 N3 C12 . . 113.18(14) ?
N5 N4 C9 . . 111.03(14) ?
O2 N5 O1 . . 120.71(14) ?
O2 N5 N4 . . 117.46(14) ?
O1 N5 N4 . . 121.83(14) ?
C2 C1 C6 . . 120.84(18) ?
C2 C1 H1 . . 119.6 ?
C6 C1 H1 . . 119.6 ?
C3 C2 C1 . . 119.5(2) ?
C3 C2 H2 . . 120.3 ?
C1 C2 H2 . . 120.3 ?
C4 C3 C2 . . 121.07(19) ?
C4 C3 Cl1 . . 119.65(16) ?
C2 C3 Cl1 . . 119.28(18) ?
C3 C4 C5 . . 119.04(18) ?
C3 C4 H4 . . 120.5 ?
C5 C4 H4 . . 120.5 ?
C4 C5 C6 . . 121.61(19) ?
C4 C5 H5 . . 119.2 ?
C6 C5 H5 . . 119.2 ?
C5 C6 C1 . . 117.94(17) ?
C5 C6 C7 . . 119.32(17) ?
C1 C6 C7 . . 122.73(16) ?
N1 C7 C6 . . 109.73(14) ?
N1 C7 C8 . . 110.65(14) ?
C6 C7 C8 . . 114.18(15) ?
N1 C7 H7 . . 107.3 ?
C6 C7 H7 . . 107.3 ?
C8 C7 H7 . . 107.3 ?
C7 C8 H8A . . 109.5 ?
C7 C8 H8B . . 109.5 ?
H8A C8 H8B . . 109.5 ?
C7 C8 H8C . . 109.5 ?
H8A C8 H8C . . 109.5 ?
H8B C8 H8C . . 109.5 ?
N2 C9 N1 . . 121.19(15) ?
N2 C9 N4 . . 119.45(15) ?
N1 C9 N4 . . 119.10(15) ?
N3 C10 N2 . . 111.35(14) ?
N3 C10 H10A . . 109.4 ?
N2 C10 H10A . . 109.4 ?
N3 C10 H10B . . 109.4 ?
N2 C10 H10B . . 109.4 ?
H10A C10 H10B . . 108.0 ?
N3 C11 N1 . . 111.63(14) ?
N3 C11 H11A . . 109.3 ?
N1 C11 H11A . . 109.3 ?
N3 C11 H11B . . 109.3 ?
N1 C11 H11B . . 109.3 ?
H11A C11 H11B . . 108.0 ?
N3 C12 H12A . . 109.5 ?
N3 C12 H12B . . 109.5 ?
H12A C12 H12B . . 109.5 ?
N3 C12 H12C . . 109.5 ?
H12A C12 H12C . . 109.5 ?
H12B C12 H12C . . 109.5 ?
N2 C13 H13A . . 109.5 ?
N2 C13 H13B . . 109.5 ?
H13A C13 H13B . . 109.5 ?
N2 C13 H13C . . 109.5 ?
H13A C13 H13C . . 109.5 ?
H13B C13 H13C . . 109.5 ?

loop_
_geom_bond_atom_site_label_1
_geom_bond_atom_site_label_2
_geom_bond_site_symmetry_2
_geom_bond_distance
_geom_bond_publ_flag
Cl1 C3 . 1.740(2) ?
O1 N5 . 1.2595(19) ?
O2 N5 . 1.2522(19) ?
N1 C9 . 1.332(2) ?
N1 C7 . 1.488(2) ?
N1 C11 . 1.490(2) ?
N2 C9 . 1.321(2) ?
N2 C13 . 1.464(2) ?
N2 C10 . 1.480(2) ?
N3 C11 . 1.437(2) ?
N3 C10 . 1.439(2) ?
N3 C12 . 1.471(2) ?
N4 N5 . 1.312(2) ?
N4 C9 . 1.395(2) ?
C1 C2 . 1.384(3) ?
C1 C6 . 1.394(3) ?
C1 H1 . 0.9500 ?
C2 C3 . 1.379(3) ?
C2 H2 . 0.9500 ?
C3 C4 . 1.372(3) ?
C4 C5 . 1.383(3) ?
C4 H4 . 0.9500 ?
C5 C6 . 1.390(3) ?
C5 H5 . 0.9500 ?
C6 C7 . 1.516(3) ?
C7 C8 . 1.527(3) ?
C7 H7 . 1.0000 ?
C8 H8A . 0.9800 ?
C8 H8B . 0.9800 ?
C8 H8C . 0.9800 ?
C10 H10A . 0.9900 ?
C10 H10B . 0.9900 ?
C11 H11A . 0.9900 ?
C11 H11B . 0.9900 ?
C12 H12A . 0.9800 ?
C12 H12B . 0.9800 ?
C12 H12C . 0.9800 ?
C13 H13A . 0.9800 ?
C13 H13B . 0.9800 ?
C13 H13C . 0.9800 ?

loop_
_geom_hbond_atom_site_label_D
_geom_hbond_atom_site_label_H
_geom_hbond_atom_site_label_A
_geom_hbond_site_symmetry_A
_geom_hbond_distance_DH
_geom_hbond_distance_HA
_geom_hbond_distance_DA
_geom_hbond_angle_DHA
C8 H8A O2 1_655 0.98 2.29 3.273(2) 177.8
C10 H10A O1 4_565 0.99 2.43 3.278(2) 142.9
C11 H11B O2 1_655 0.99 2.49 3.434(3) 160.0
